data_2204556
loop_
_publ_author_name
'Gao, Shan'
'Liu, Ji-Wei'
'Huo, Li-Hua'
'Zhao, Hui'

_publ_section_title
;
 Aquabis(9-hydroxyfluorene-9-carboxylato)(methanol)copper(II) methanol
 disolvate
;
_journal_issue 11
_journal_name_full 'Acta Crystallographica Section E'
_journal_page_first m1725
_journal_page_last m1727
_journal_paper_doi 10.1107/S1600536804026716
_journal_volume 60
_journal_year 2004
_chemical_formula_iupac '[Cu (C14 H9 O3)2 (C H4 O) (H2 O)] , 2CH4 O'
_chemical_formula_moiety 'C29 H24 Cu O8 , 2C H4 O'
_chemical_formula_sum 'C31 H32 Cu O10'
_chemical_formula_weight 628.12
_chemical_name_systematic
;Aquabis(9-hydroxyfluorene-9-carboxylato)(methanol)copper(II) methanol
 disolvate
;
_space_group_IT_number 14
_symmetry_cell_setting monoclinic
_symmetry_space_group_name_Hall '-P 2yn'
_symmetry_space_group_name_H-M 'P 1 21/n 1'
_atom_sites_solution_hydrogens geom
_atom_sites_solution_primary direct
_atom_sites_solution_secondary difmap
_audit_creation_method SHELXL97
_cell_angle_alpha 90.00
_cell_angle_beta 90.69(3)
_cell_angle_gamma 90.00
_cell_formula_units_Z 4
_cell_length_a 13.592(3)
_cell_length_b 7.5178(15)
_cell_length_c 29.233(6)
_cell_measurement_reflns_used 19670
_cell_measurement_temperature 293(2)
_cell_measurement_theta_max 27.46
_cell_measurement_theta_min 3.05
_cell_volume 2986.9(11)
_computing_cell_refinement RAPID-AUTO
_computing_data_collection 'RAPID-AUTO (Rigaku Corporation, 1998)'
_computing_data_reduction 'CrystalStructure (Rigaku/MSC, 2002)'
_computing_molecular_graphics 'ORTEPII (Johnson, 1976)'
_computing_publication_material SHELXL97
_computing_structure_refinement 'SHELXL97 (Sheldrick, 1997)'
_computing_structure_solution 'SHELXS97 (Sheldrick, 1997)'
_diffrn_ambient_temperature 293(2)
_diffrn_detector_area_resol_mean 10
_diffrn_measured_fraction_theta_full 0.991
_diffrn_measured_fraction_theta_max 0.991
_diffrn_measurement_device_type 'Rigaku RAXIS-RAPID'
_diffrn_measurement_method \w
_diffrn_radiation_monochromator graphite
_diffrn_radiation_source 'fine-focus sealed tube'
_diffrn_radiation_type MoK\a
_diffrn_radiation_wavelength 0.71073
_diffrn_reflns_av_R_equivalents 0.0420
_diffrn_reflns_av_sigmaI/netI 0.0297
_diffrn_reflns_limit_h_max 17
_diffrn_reflns_limit_h_min -17
_diffrn_reflns_limit_k_max 9
_diffrn_reflns_limit_k_min -9
_diffrn_reflns_limit_l_max 37
_diffrn_reflns_limit_l_min -37
_diffrn_reflns_number 26886
_diffrn_reflns_theta_full 27.46
_diffrn_reflns_theta_max 27.46
_diffrn_reflns_theta_min 3.00
_diffrn_standards_decay_% 0
_diffrn_standards_interval_count 0
_diffrn_standards_interval_time 0
_diffrn_standards_number 0
_exptl_absorpt_coefficient_mu 0.788
_exptl_absorpt_correction_T_max 0.8712
_exptl_absorpt_correction_T_min 0.7487
_exptl_absorpt_correction_type multi-scan
_exptl_absorpt_process_details '(ABSCOR; Higashi, 1995)'
_exptl_crystal_colour blue
_exptl_crystal_density_diffrn 1.397
_exptl_crystal_density_meas ?
_exptl_crystal_density_method .
_exptl_crystal_description prism
_exptl_crystal_F_000 1308
_exptl_crystal_size_max 0.39
_exptl_crystal_size_mid 0.25
_exptl_crystal_size_min 0.18
_refine_diff_density_max 0.858
_refine_diff_density_min -0.380
_refine_ls_extinction_method none
_refine_ls_goodness_of_fit_ref 1.05
_refine_ls_hydrogen_treatment mixed
_refine_ls_matrix_type full
_refine_ls_number_parameters 397
_refine_ls_number_reflns 6772
_refine_ls_number_restraints 5
_refine_ls_restrained_S_all 1.05
_refine_ls_R_factor_all 0.073
_refine_ls_R_factor_gt 0.057
_refine_ls_shift/su_max 0.001
_refine_ls_shift/su_mean 0.000
_refine_ls_structure_factor_coef Fsqd
_refine_ls_weighting_details 'calc w = 1/[\s^2^(Fo^2^)+(0.0755P)^2^+2.4818P] where P=(Fo^2^+2Fc^2^)/3'
_refine_ls_weighting_scheme calc
_refine_ls_wR_factor_gt 0.144
_refine_ls_wR_factor_ref 0.154
_reflns_number_gt 5332
_reflns_number_total 6772
_reflns_threshold_expression I>2\s(I)
_cod_data_source_file ob6425.cif
_cod_data_source_block I
_cod_depositor_comments
;
The following automatic conversions were performed:
'_symmetry_cell_setting' value 'Monoclinic' changed to 'monoclinic'
according to '/home/saulius/struct/CIF-dictionaries/cif_core.dic'
dictionary named 'cif_core.dic' version 2.4.1 from 2010-06-29.

Automatic conversion script
Id: cif_fix_enum 1527 2010-12-29 10:47:43Z saulius 

The following automatic conversions were performed:

'_symmetry_cell_setting' value 'Monoclinic' changed to 'monoclinic'
according to /home/saulius/struct/CIF-dictionaries/cif_core.dic
dictionary named 'cif_core.dic' version 2.4.1 from 2010-06-29.

Automatic conversion script
Id: cif_fix_values 1715 2011-07-08 13:25:40Z adriana 
;
_cod_original_sg_symbol_H-M 'P 21/n'
_cod_database_code 2204556
_cod_database_fobs_code 2204556

loop_
_symmetry_equiv_pos_as_xyz
'x, y, z'
'-x+1/2, y+1/2, -z+1/2'
'-x, -y, -z'
'x-1/2, -y-1/2, z-1/2'

loop_
_atom_site_label
_atom_site_fract_x
_atom_site_fract_y
_atom_site_fract_z
_atom_site_U_iso_or_equiv
_atom_site_adp_type
_atom_site_calc_flag
_atom_site_refinement_flags
_atom_site_occupancy
_atom_site_type_symbol
Cu1 0.33997(2) 0.36708(4) 0.294648(12) 0.04010(13) Uani d . 1 Cu
O1 0.30838(15) 0.6092(2) 0.31333(7) 0.0425(4) Uani d . 1 O
O2 0.26438(19) 0.8120(3) 0.36392(9) 0.0603(6) Uani d . 1 O
O3 0.24581(17) 0.3421(3) 0.36143(8) 0.0501(5) Uani d D 1 O
O4 0.38224(14) 0.1320(2) 0.27548(7) 0.0447(5) Uani d . 1 O
O5 0.49370(15) -0.0818(3) 0.28452(8) 0.0507(5) Uani d . 1 O
O6 0.46237(14) 0.3505(2) 0.33194(8) 0.0440(5) Uani d D 1 O
O7 0.4432(2) 0.5437(4) 0.23990(9) 0.0683(7) Uani d . 1 O
O8 0.1881(4) 1.0749(4) 0.41502(13) 0.1229(16) Uani d . 1 O
O9 0.5614(2) -0.3602(3) 0.34001(16) 0.0978(12) Uani d . 1 O
O1W 0.22488(17) 0.3526(3) 0.25478(8) 0.0505(5) Uani d D 1 O
C1 0.2697(2) 0.6564(4) 0.35124(10) 0.0412(6) Uani d . 1 C
C2 0.2229(2) 0.5102(4) 0.38122(11) 0.0442(7) Uani d . 1 C
C3 0.1122(2) 0.5497(4) 0.38305(11) 0.0482(7) Uani d . 1 C
C4 0.0438(3) 0.5499(5) 0.34786(15) 0.0658(9) Uani d . 1 C
C5 -0.0525(3) 0.6008(6) 0.3577(2) 0.0854(14) Uani d . 1 C
C6 -0.0772(3) 0.6507(7) 0.4015(2) 0.0986(18) Uani d . 1 C
C7 -0.0095(4) 0.6501(6) 0.43671(19) 0.0855(14) Uani d . 1 C
C8 0.0876(3) 0.5993(4) 0.42778(13) 0.0590(9) Uani d . 1 C
C9 0.1746(3) 0.5843(4) 0.45750(12) 0.0595(9) Uani d . 1 C
C10 0.1880(5) 0.6107(6) 0.50454(15) 0.0877(15) Uani d . 1 C
C11 0.2780(6) 0.5783(7) 0.52393(17) 0.107(2) Uani d . 1 C
C12 0.3557(5) 0.5206(8) 0.49762(19) 0.0998(17) Uani d . 1 C
C13 0.3449(3) 0.4971(6) 0.45089(15) 0.0743(11) Uani d . 1 C
C14 0.2540(3) 0.5282(4) 0.43105(11) 0.0517(7) Uani d . 1 C
C15 0.46198(19) 0.0683(4) 0.29290(10) 0.0389(6) Uani d . 1 C
C16 0.5199(2) 0.1905(4) 0.32610(10) 0.0404(6) Uani d . 1 C
C17 0.6235(2) 0.2261(4) 0.30864(11) 0.0437(6) Uani d . 1 C
C18 0.6516(2) 0.3083(4) 0.26848(12) 0.0540(8) Uani d . 1 C
C19 0.7516(3) 0.3278(5) 0.26036(15) 0.0666(10) Uani d . 1 C
C20 0.8211(3) 0.2676(6) 0.29128(16) 0.0738(12) Uani d . 1 C
C21 0.7936(3) 0.1855(6) 0.33135(16) 0.0691(11) Uani d . 1 C
C22 0.6933(2) 0.1656(4) 0.34054(12) 0.0505(7) Uani d . 1 C
C23 0.6417(3) 0.0875(4) 0.37984(12) 0.0530(8) Uani d . 1 C
C24 0.6770(3) 0.0088(6) 0.41966(15) 0.0764(12) Uani d . 1 C
C25 0.6098(5) -0.0624(7) 0.45021(16) 0.0909(15) Uani d . 1 C
C26 0.5102(4) -0.0556(6) 0.44143(14) 0.0812(13) Uani d . 1 C
C27 0.4737(3) 0.0271(5) 0.40202(12) 0.0631(9) Uani d . 1 C
C28 0.5404(2) 0.0983(4) 0.37152(11) 0.0464(7) Uani d . 1 C
C29 0.4253(4) 0.5391(7) 0.19310(15) 0.0831(12) Uani d . 1 C
C30 0.1517(8) 1.0766(8) 0.4546(3) 0.191(5) Uani d . 1 C
C31 0.6559(4) -0.3570(6) 0.3522(2) 0.1076(19) Uani d . 1 C
H1W1 0.198(3) 0.448(3) 0.2459(11) 0.076 Uiso d D 1 H
H1W2 0.223(3) 0.274(3) 0.2342(9) 0.076 Uiso d D 1 H
H4 0.0613 0.5172 0.3184 0.079 Uiso calc R 1 H
H5 -0.1002 0.6011 0.3346 0.103 Uiso calc R 1 H
H6 -0.1415 0.6856 0.4073 0.118 Uiso calc R 1 H
H7 -0.0277 0.6830 0.4661 0.103 Uiso calc R 1 H
H10 0.1362 0.6499 0.5224 0.105 Uiso calc R 1 H
H11 0.2872 0.5952 0.5552 0.128 Uiso calc R 1 H
H12 0.4162 0.4973 0.5116 0.120 Uiso calc R 1 H
H13 0.3978 0.4611 0.4333 0.089 Uiso calc R 1 H
H18 0.6049 0.3494 0.2475 0.065 Uiso calc R 1 H
H19 0.7719 0.3825 0.2335 0.080 Uiso calc R 1 H
H20 0.8875 0.2826 0.2851 0.089 Uiso calc R 1 H
H21 0.8410 0.1439 0.3519 0.083 Uiso calc R 1 H
H24 0.7442 0.0036 0.4258 0.092 Uiso calc R 1 H
H25 0.6327 -0.1154 0.4770 0.109 Uiso calc R 1 H
H26 0.4668 -0.1066 0.4620 0.097 Uiso calc R 1 H
H27 0.4064 0.0342 0.3963 0.076 Uiso calc R 1 H
H29A 0.3679 0.6087 0.1860 0.125 Uiso calc R 1 H
H29B 0.4147 0.4184 0.1836 0.125 Uiso calc R 1 H
H29C 0.4809 0.5871 0.1774 0.125 Uiso calc R 1 H
H30A 0.1982 1.0274 0.4761 0.287 Uiso calc R 1 H
H30B 0.0925 1.0068 0.4547 0.287 Uiso calc R 1 H
H30C 0.1367 1.1968 0.4631 0.287 Uiso calc R 1 H
H31A 0.6888 -0.2638 0.3360 0.161 Uiso calc R 1 H
H31B 0.6857 -0.4692 0.3451 0.161 Uiso calc R 1 H
H31C 0.6616 -0.3356 0.3845 0.161 Uiso calc R 1 H
H32 0.230(3) 0.259(4) 0.3795(11) 0.075 Uiso d D 1 H
H33 0.497(2) 0.443(3) 0.3345(13) 0.066 Uiso d D 1 H
H34 0.4384 0.6463 0.2491 0.102 Uiso calc R 1 H
H35 0.2113 0.9763 0.4098 0.184 Uiso calc R 1 H
H36 0.5521 -0.2917 0.3186 0.147 Uiso calc R 1 H

loop_
_atom_site_aniso_label
_atom_site_aniso_U_11
_atom_site_aniso_U_22
_atom_site_aniso_U_33
_atom_site_aniso_U_12
_atom_site_aniso_U_13
_atom_site_aniso_U_23
Cu1 0.03667(19) 0.03185(19) 0.0519(2) 0.00543(13) 0.00491(14) -0.00101(15)
O1 0.0465(11) 0.0323(9) 0.0490(11) 0.0025(8) 0.0110(9) 0.0033(8)
O2 0.0758(16) 0.0328(10) 0.0729(15) -0.0033(10) 0.0265(13) -0.0056(10)
O3 0.0610(13) 0.0309(10) 0.0590(13) -0.0009(9) 0.0212(11) -0.0002(9)
O4 0.0392(10) 0.0352(10) 0.0598(12) 0.0044(8) -0.0035(9) -0.0035(9)
O5 0.0462(11) 0.0338(10) 0.0720(14) 0.0076(9) -0.0023(10) -0.0077(10)
O6 0.0391(10) 0.0297(9) 0.0633(13) 0.0029(8) 0.0038(9) -0.0069(9)
O7 0.0686(16) 0.0606(15) 0.0761(17) 0.0058(13) 0.0135(13) 0.0044(13)
O8 0.221(5) 0.0401(14) 0.110(3) 0.006(2) 0.097(3) 0.0012(16)
O9 0.080(2) 0.0398(14) 0.172(4) 0.0002(13) -0.039(2) 0.0067(17)
O1W 0.0514(12) 0.0364(11) 0.0634(14) 0.0120(9) -0.0090(10) -0.0080(10)
C1 0.0393(14) 0.0334(13) 0.0511(16) -0.0005(11) 0.0077(12) -0.0010(12)
C2 0.0476(16) 0.0313(13) 0.0539(17) -0.0004(12) 0.0134(13) -0.0023(12)
C3 0.0478(16) 0.0351(14) 0.0621(19) -0.0040(12) 0.0134(14) -0.0008(14)
C4 0.055(2) 0.056(2) 0.087(3) -0.0087(16) 0.0066(18) -0.0019(19)
C5 0.050(2) 0.069(3) 0.137(4) -0.0045(19) -0.004(2) 0.008(3)
C6 0.050(2) 0.084(3) 0.163(6) 0.006(2) 0.034(3) 0.000(3)
C7 0.074(3) 0.075(3) 0.108(4) 0.002(2) 0.050(3) -0.009(3)
C8 0.062(2) 0.0419(16) 0.073(2) -0.0016(15) 0.0304(17) 0.0016(16)
C9 0.086(3) 0.0406(16) 0.0523(18) -0.0099(17) 0.0203(18) -0.0016(14)
C10 0.148(5) 0.057(2) 0.059(2) -0.004(3) 0.030(3) -0.0030(19)
C11 0.185(7) 0.075(3) 0.059(3) -0.026(4) -0.020(4) 0.008(2)
C12 0.122(4) 0.090(4) 0.086(3) -0.017(3) -0.035(3) 0.014(3)
C13 0.076(3) 0.072(3) 0.074(3) -0.005(2) -0.012(2) 0.011(2)
C14 0.065(2) 0.0370(15) 0.0535(18) -0.0058(14) 0.0080(15) 0.0030(13)
C15 0.0330(13) 0.0331(13) 0.0508(16) -0.0008(10) 0.0075(11) -0.0001(12)
C16 0.0348(13) 0.0329(13) 0.0536(16) 0.0033(10) 0.0057(12) -0.0004(12)
C17 0.0356(14) 0.0315(13) 0.0642(18) 0.0007(11) 0.0061(13) -0.0049(13)
C18 0.0500(17) 0.0444(16) 0.068(2) 0.0022(14) 0.0127(15) 0.0034(15)
C19 0.058(2) 0.0525(19) 0.090(3) -0.0034(16) 0.028(2) 0.0016(19)
C20 0.0435(19) 0.065(2) 0.113(3) -0.0071(17) 0.021(2) -0.012(2)
C21 0.0408(17) 0.067(2) 0.099(3) 0.0049(16) -0.0058(19) -0.013(2)
C22 0.0400(15) 0.0402(15) 0.071(2) 0.0036(12) -0.0010(14) -0.0083(15)
C23 0.0580(19) 0.0413(15) 0.0595(19) 0.0066(14) -0.0090(15) -0.0048(15)
C24 0.083(3) 0.074(3) 0.072(3) 0.016(2) -0.019(2) -0.002(2)
C25 0.139(5) 0.074(3) 0.060(2) 0.016(3) -0.008(3) 0.011(2)
C26 0.118(4) 0.068(3) 0.059(2) -0.006(3) 0.018(2) 0.009(2)
C27 0.076(2) 0.056(2) 0.058(2) -0.0057(18) 0.0140(18) -0.0012(17)
C28 0.0531(17) 0.0327(14) 0.0536(17) 0.0000(12) 0.0050(14) -0.0030(12)
C29 0.088(3) 0.084(3) 0.077(3) 0.002(2) 0.007(2) 0.004(2)
C30 0.365(13) 0.064(3) 0.148(6) -0.023(5) 0.139(8) -0.012(4)
C31 0.120(5) 0.061(3) 0.142(5) -0.005(3) -0.028(4) -0.016(3)

loop_
_atom_type_symbol
_atom_type_description
_atom_type_scat_dispersion_real
_atom_type_scat_dispersion_imag
_atom_type_scat_source
C C 0.0033 0.0016 'International Tables Vol C Tables 4.2.6.8 and 6.1.1.4'
H H 0.0000 0.0000 'International Tables Vol C Tables 4.2.6.8 and 6.1.1.4'
O O 0.0106 0.0060 'International Tables Vol C Tables 4.2.6.8 and 6.1.1.4'
Cu Cu 0.3201 1.2651 'International Tables Vol C Tables 4.2.6.8 and 6.1.1.4'

loop_
_geom_angle_atom_site_label_1
_geom_angle_atom_site_label_2
_geom_angle_atom_site_label_3
_geom_angle
_geom_angle_publ_flag
O1 Cu1 O3 73.65(8) yes
O1 Cu1 O6 95.20(8) yes
O1 Cu1 O7 79.20(8) yes
O3 Cu1 O7 151.78(9) yes
O4 Cu1 O1 175.43(8) yes
O4 Cu1 O3 109.39(8) yes
O4 Cu1 O6 81.51(8) yes
O4 Cu1 O7 97.31(9) yes
O4 Cu1 O1W 90.84(8) yes
O6 Cu1 O3 89.99(9) yes
O6 Cu1 O7 84.97(9) yes
O1W Cu1 O1 92.41(9) yes
O1W Cu1 O3 92.93(10) yes
O1W Cu1 O6 172.34(8) yes
O1W Cu1 O7 95.68(10) yes
Cu1 O3 H32 136(3) no
Cu1 O6 H33 118(3) no
Cu1 O1W H1W1 119(2) no
Cu1 O1W H1W2 119(2) no
O1 C1 C2 117.9(2) no
O2 C1 O1 123.3(3) no
O2 C1 C2 118.7(3) no
O3 C2 C1 107.9(2) no
O3 C2 C3 113.8(2) no
O3 C2 C14 114.1(3) no
O4 C15 C16 116.6(2) no
O5 C15 O4 123.9(3) no
O5 C15 C16 119.5(2) no
O6 C16 C15 107.3(2) no
O6 C16 C17 113.3(2) no
O6 C16 C28 111.7(2) no
O7 C29 H29A 109.5 no
O7 C29 H29B 109.5 no
O7 C29 H29C 109.5 no
O8 C30 H30A 109.5 no
O8 C30 H30B 109.5 no
O8 C30 H30C 109.5 no
O9 C31 H31A 109.5 no
O9 C31 H31B 109.5 no
O9 C31 H31C 109.5 no
C1 O1 Cu1 126.46(18) no
C2 O3 Cu1 112.89(16) no
C2 O3 H32 110(3) no
C3 C2 C1 107.0(2) no
C3 C4 C5 118.2(4) no
C3 C4 H4 120.9 no
C3 C8 C9 109.4(3) no
C4 C3 C2 128.8(3) no
C4 C3 C8 121.9(3) no
C4 C5 H5 119.9 no
C5 C4 H4 120.9 no
C5 C6 C7 121.8(4) no
C5 C6 H6 119.1 no
C6 C5 C4 120.3(5) no
C6 C5 H5 119.9 no
C6 C7 C8 119.1(4) no
C6 C7 H7 120.5 no
C7 C6 H6 119.1 no
C7 C8 C3 118.8(4) no
C7 C8 C9 131.8(4) no
C8 C3 C2 109.2(3) no
C8 C7 H7 120.5 no
C9 C10 H10 120.4 no
C9 C14 C2 110.4(3) no
C10 C9 C8 131.9(4) no
C10 C9 C14 119.5(4) no
C10 C11 C12 120.8(5) no
C10 C11 H11 119.6 no
C11 C10 C9 119.3(5) no
C11 C10 H10 120.4 no
C11 C12 H12 119.5 no
C12 C11 H11 119.6 no
C12 C13 H13 120.7 no
C13 C12 C11 121.1(5) no
C13 C12 H12 119.5 no
C13 C14 C2 128.8(3) no
C13 C14 C9 120.8(4) no
C14 C2 C1 111.6(2) no
C14 C2 C3 102.2(2) no
C14 C9 C8 108.6(3) no
C14 C13 C12 118.6(5) no
C14 C13 H13 120.7 no
C15 O4 Cu1 118.41(18) no
C16 O6 Cu1 116.01(17) no
C16 O6 H33 113(3) no
C17 C16 C15 111.0(2) no
C17 C18 C19 118.2(3) no
C17 C18 H18 120.9 no
C17 C22 C21 119.5(3) no
C17 C22 C23 108.9(3) no
C18 C17 C16 128.8(3) no
C18 C17 C22 121.3(3) no
C18 C19 H19 119.4 no
C19 C18 H18 120.9 no
C19 C20 C21 121.0(3) no
C19 C20 H20 119.5 no
C20 C19 C18 121.2(4) no
C20 C19 H19 119.4 no
C20 C21 C22 119.0(4) no
C20 C21 H21 120.5 no
C21 C20 H20 119.5 no
C21 C22 C23 131.6(3) no
C22 C17 C16 109.9(3) no
C22 C21 H21 120.5 no
C23 C24 C25 118.6(4) no
C23 C24 H24 120.7 no
C23 C28 C16 110.4(3) no
C24 C23 C22 131.4(4) no
C24 C23 C28 120.1(4) no
C24 C25 H25 119.4 no
C25 C24 H24 120.7 no
C25 C26 C27 120.6(4) no
C25 C26 H26 119.7 no
C26 C25 C24 121.2(4) no
C26 C25 H25 119.4 no
C26 C27 H27 120.8 no
C27 C26 H26 119.7 no
C27 C28 C16 128.5(3) no
C27 C28 C23 121.1(3) no
C28 C16 C15 111.4(2) no
C28 C16 C17 102.2(2) no
C28 C27 C26 118.3(4) no
C28 C27 H27 120.8 no
C28 C23 C22 108.5(3) no
C29 O7 H34 109.5 no
C30 O8 H35 109.5 no
C31 O9 H36 109.5 no
H1W1 O1W H1W2 111.4(17) no
H29A C29 H29B 109.5 no
H29A C29 H29C 109.5 no
H29B C29 H29C 109.5 no
H30A C30 H30B 109.5 no
H30A C30 H30C 109.5 no
H30B C30 H30C 109.5 no
H31A C31 H31B 109.5 no
H31A C31 H31C 109.5 no
H31B C31 H31C 109.5 no

loop_
_geom_bond_atom_site_label_1
_geom_bond_atom_site_label_2
_geom_bond_distance
_geom_bond_publ_flag
Cu1 O1 1.950(2) yes
Cu1 O3 2.355(2) yes
Cu1 O4 1.943(2) yes
Cu1 O6 1.982(2) yes
Cu1 O7 2.519(2) yes
Cu1 O1W 1.943(2) yes
O1 C1 1.283(4) yes
O2 C1 1.229(3) yes
O4 C15 1.284(3) yes
O5 C15 1.233(3) yes
O3 C2 1.426(3) no
O3 H32 0.85(3) no
O6 C16 1.446(3) no
O6 H33 0.84(3) no
O7 C29 1.387(5) no
O7 H34 0.8200 no
O8 C30 1.264(7) no
O8 H35 0.8200 no
O9 C31 1.330(6) no
O9 H36 0.8200 no
O1W H1W1 0.84(3) no
O1W H1W2 0.84(3) no
C1 C2 1.547(4) no
C2 C14 1.518(5) no
C2 C3 1.536(4) no
C3 C4 1.378(5) no
C3 C8 1.404(5) no
C4 C5 1.397(6) no
C4 H4 0.9300 no
C5 C6 1.380(8) no
C5 H5 0.9300 no
C6 C7 1.373(8) no
C6 H6 0.9300 no
C7 C8 1.400(5) no
C7 H7 0.9300 no
C8 C9 1.464(6) no
C9 C10 1.399(6) no
C9 C14 1.400(5) no
C10 C11 1.364(8) no
C10 H10 0.9300 no
C11 C12 1.384(9) no
C11 H11 0.9300 no
C12 C13 1.384(7) no
C12 H12 0.9300 no
C13 C14 1.378(5) no
C13 H13 0.9300 no
C15 C16 1.545(4) no
C16 C28 1.521(4) no
C16 C17 1.527(4) no
C17 C18 1.384(5) no
C17 C22 1.398(4) no
C18 C19 1.391(5) no
C18 H18 0.9300 no
C19 C20 1.376(6) no
C19 H19 0.9300 no
C20 C21 1.380(6) no
C20 H20 0.9300 no
C21 C22 1.401(5) no
C21 H21 0.9300 no
C22 C23 1.475(5) no
C23 C24 1.386(5) no
C23 C28 1.398(5) no
C24 C25 1.392(7) no
C24 H24 0.9300 no
C25 C26 1.376(7) no
C25 H25 0.9300 no
C26 C27 1.395(6) no
C26 H26 0.9300 no
C27 C28 1.387(5) no
C27 H27 0.9300 no
C29 H29A 0.9600 no
C29 H29B 0.9600 no
C29 H29C 0.9600 no
C30 H30A 0.9600 no
C30 H30B 0.9600 no
C30 H30C 0.9600 no
C31 H31A 0.9600 no
C31 H31B 0.9600 no
C31 H31C 0.9600 no

loop_
_geom_hbond_atom_site_label_D
_geom_hbond_atom_site_label_H
_geom_hbond_atom_site_label_A
_geom_hbond_site_symmetry_A
_geom_hbond_distance_DH
_geom_hbond_distance_HA
_geom_hbond_distance_DA
_geom_hbond_angle_DHA
_geom_hbond_publ_flag
O3 H32 O8 1_545 0.85(3) 1.83(3) 2.671(4) 176(4) yes
O6 H33 O9 1_565 0.84(3) 1.73(3) 2.567(3) 176(4) yes
O7 H34 O5 1_565 0.82 2.41 3.175(4) 156 yes
O8 H35 O2 . 0.82 1.97 2.693(4) 147 yes
O9 H36 O5 . 0.82 2.02 2.797(4) 157 yes
O1W H1W2 O1 2_545 0.84(3) 1.91(3) 2.737(3) 169(4) yes
O1W H1W1 O4 2 0.84(3) 1.87(3) 2.699(3) 170(4) yes

loop_
_geom_torsion_atom_site_label_1
_geom_torsion_atom_site_label_2
_geom_torsion_atom_site_label_3
_geom_torsion_atom_site_label_4
_geom_torsion
_geom_torsion_publ_flag
Cu1 O1 C1 O2 169.2(2) no
Cu1 O1 C1 C2 -13.9(4) no
Cu1 O3 C2 C1 -0.3(3) no
Cu1 O3 C2 C3 118.3(2) no
Cu1 O3 C2 C14 -125.0(2) no
Cu1 O4 C15 O5 177.2(2) no
Cu1 O4 C15 C16 -2.9(3) no
Cu1 O6 C16 C15 -3.7(3) no
Cu1 O6 C16 C17 119.2(2) no
Cu1 O6 C16 C28 -126.0(2) no
O1 Cu1 O3 C2 -4.29(19) no
O1 Cu1 O6 C16 -174.77(18) no
O1 C1 C2 O3 7.7(4) yes
O1 C1 C2 C3 -115.2(3) no
O1 C1 C2 C14 133.8(3) no
O2 C1 C2 O3 -175.2(3) no
O2 C1 C2 C3 61.9(4) no
O2 C1 C2 C14 -49.1(4) no
O3 Cu1 O1 C1 10.1(2) no
O3 Cu1 O4 C15 -86.4(2) no
O3 Cu1 O6 C16 111.65(18) no
O3 C2 C3 C4 -55.2(4) no
O3 C2 C3 C8 128.4(3) no
O3 C2 C14 C9 -127.6(3) no
O3 C2 C14 C13 52.3(4) no
O4 Cu1 O3 C2 172.13(19) no
O4 Cu1 O6 C16 2.04(18) no
O4 C15 C16 O6 4.2(3) yes
O4 C15 C16 C17 -120.1(3) no
O4 C15 C16 C28 126.7(3) no
O5 C15 C16 O6 -175.9(2) no
O5 C15 C16 C17 59.8(3) no
O5 C15 C16 C28 -53.4(3) no
O6 Cu1 O1 C1 -78.4(2) no
O6 Cu1 O3 C2 91.1(2) no
O6 Cu1 O4 C15 0.6(2) no
O6 C16 C17 C18 -59.4(4) no
O6 C16 C17 C22 119.1(3) no
O6 C16 C28 C23 -119.7(3) no
O6 C16 C28 C27 61.8(4) no
O1W Cu1 O1 C1 102.4(2) no
O1W Cu1 O3 C2 -95.9(2) no
O1W Cu1 O4 C15 -179.8(2) no
C1 C2 C3 C4 63.8(4) no
C1 C2 C3 C8 -112.6(3) no
C1 C2 C14 C9 109.8(3) no
C1 C2 C14 C13 -70.3(4) no
C2 C3 C4 C5 -176.3(3) no
C2 C3 C8 C9 -3.8(3) no
C2 C3 C8 C7 176.8(3) no
C3 C2 C14 C9 -4.2(3) no
C3 C2 C14 C13 175.7(3) no
C3 C4 C5 C6 0.6(6) no
C3 C8 C9 C10 -177.1(4) no
C3 C8 C9 C14 1.1(4) no
C4 C3 C8 C7 0.1(5) no
C4 C3 C8 C9 179.5(3) no
C4 C5 C6 C7 -0.8(7) no
C5 C6 C7 C8 0.7(7) no
C6 C7 C8 C3 -0.3(6) no
C6 C7 C8 C9 -179.5(4) no
C7 C8 C9 C10 2.2(7) no
C7 C8 C9 C14 -179.7(4) no
C8 C3 C4 C5 -0.2(5) no
C8 C9 C10 C11 176.8(4) no
C8 C9 C14 C2 2.2(4) no
C8 C9 C14 C13 -177.7(3) no
C9 C10 C11 C12 0.3(7) no
C10 C9 C14 C2 -179.4(3) no
C10 C9 C14 C13 0.7(5) no
C10 C11 C12 C13 1.1(8) no
C11 C12 C13 C14 -1.6(7) no
C12 C13 C14 C2 -179.2(4) no
C12 C13 C14 C9 0.7(6) no
C14 C2 C3 C4 -178.8(3) no
C14 C2 C3 C8 4.8(3) no
C14 C9 C10 C11 -1.1(6) no
C15 C16 C17 C18 61.4(4) no
C15 C16 C17 C22 -120.1(3) no
C15 C16 C28 C23 120.3(3) no
C15 C16 C28 C27 -58.1(4) no
C16 C17 C18 C19 179.1(3) no
C16 C17 C22 C21 -179.9(3) no
C16 C17 C22 C23 0.3(3) no
C17 C16 C28 C23 1.7(3) no
C17 C16 C28 C27 -176.7(3) no
C17 C18 C19 C20 -0.1(5) no
C17 C22 C23 C24 179.3(4) no
C17 C22 C23 C28 0.8(4) no
C18 C17 C22 C21 -1.2(5) no
C18 C17 C22 C23 179.0(3) no
C18 C19 C20 C21 0.2(6) no
C19 C20 C21 C22 -0.7(6) no
C20 C21 C22 C17 1.2(5) no
C20 C21 C22 C23 -179.1(4) no
C21 C22 C23 C24 -0.4(6) no
C21 C22 C23 C28 -178.9(4) no
C22 C17 C18 C19 0.6(5) no
C22 C23 C24 C25 -176.8(4) no
C22 C23 C28 C16 -1.6(3) no
C22 C23 C28 C27 177.0(3) no
C23 C24 C25 C26 0.0(7) no
C24 C23 C28 C16 179.7(3) no
C24 C23 C28 C27 -1.8(5) no
C24 C25 C26 C27 -1.6(7) no
C25 C26 C27 C28 1.5(6) no
C26 C27 C28 C16 178.5(3) no
C26 C27 C28 C23 0.2(5) no
C28 C16 C17 C18 -179.8(3) no
C28 C16 C17 C22 -1.2(3) no
C28 C23 C24 C25 1.6(6) no
